data_4074902
loop_
_publ_author_name
'Pantcheva, Ivayla'
'Osakada, Kohtaro'

_publ_section_title
;
 Synthesis and Reactivity of a Platinum(II) Complex with a Chelating
 Dehydro(arylboronic anhydride) Ligand. Transmetalation of Arylboronic
 Acid
;
_journal_issue 7
_journal_name_full Organometallics
_journal_page_first 1735
_journal_paper_doi 10.1021/om0509903
_journal_volume 25
_journal_year 2006
_chemical_absolute_configuration 'CHOOSE rm ad rmad syn or unk'
_chemical_formula_sum 'C42 H38 B2 O5 P2 Pt'
_chemical_formula_weight 901.41
_space_group_IT_number 29
_symmetry_cell_setting orthorhombic
_symmetry_Int_Tables_number 29
_symmetry_space_group_name_Hall 'P 2c -2ac'
_symmetry_space_group_name_H-M 'P c a 21'
_cell_angle_alpha 90.0000
_cell_angle_beta 90.0000
_cell_angle_gamma 90.0000
_cell_formula_units_Z 8
_cell_length_a 16.0265(17)
_cell_length_b 21.295(2)
_cell_length_c 22.041(2)
_cell_measurement_reflns_used 19075
_cell_measurement_temperature 113.1
_cell_measurement_theta_max 27.5
_cell_measurement_theta_min 3.0
_cell_volume 7522.2(13)
_computing_cell_refinement CrystalClear
_computing_data_collection CrystalClear
_computing_data_reduction CrystalStructure
_computing_publication_material 'CrystalStructure 3.7.0'
_computing_structure_refinement CRYSTALS
_computing_structure_solution SIR92
_diffrn_detector_area_resol_mean 7.31
_diffrn_measured_fraction_theta_full 0.995
_diffrn_measured_fraction_theta_max 0.995
_diffrn_measurement_device_type 'Rigaku Saturn'
_diffrn_measurement_method \w
_diffrn_radiation_type 'Mo K\a'
_diffrn_radiation_wavelength 0.71070
_diffrn_reflns_av_R_equivalents 0.089
_diffrn_reflns_limit_h_max 20
_diffrn_reflns_limit_h_min -17
_diffrn_reflns_limit_k_max 27
_diffrn_reflns_limit_k_min -27
_diffrn_reflns_limit_l_max 28
_diffrn_reflns_limit_l_min -28
_diffrn_reflns_number 54896
_diffrn_reflns_theta_full 27.48
_diffrn_reflns_theta_max 27.48
_exptl_absorpt_coefficient_mu 3.846
_exptl_absorpt_correction_T_max 0.000
_exptl_absorpt_correction_T_min 0.000
_exptl_absorpt_correction_type none
_exptl_crystal_colour colorless
_exptl_crystal_density_diffrn 1.592
_exptl_crystal_density_method 'not measured'
_exptl_crystal_description prism
_exptl_crystal_F_000 3584.00
_exptl_crystal_size_max 0.25
_exptl_crystal_size_mid 0.25
_exptl_crystal_size_min 0.10
_refine_diff_density_max 1.84
_refine_diff_density_min -1.00
_refine_ls_abs_structure_details 'Flack, H. D. (1983), Acta Cryst. A39, 876-881.  0 Friedel Pairs'
_refine_ls_abs_structure_Flack 0.441(15)
_refine_ls_extinction_method none
_refine_ls_goodness_of_fit_ref 0.837
_refine_ls_hydrogen_treatment refall
_refine_ls_number_parameters 1014
_refine_ls_number_reflns 8823
_refine_ls_R_factor_gt 0.0300
_refine_ls_shift/su_max 0.0036
_refine_ls_structure_factor_coef Fsqd
_refine_ls_weighting_details 'w = 1/[0.0001Fo^2^ + 0.4000\s(Fo^2^) + 0.0001]/(4Fo^2^)'
_refine_ls_weighting_scheme calc
_refine_ls_wR_factor_ref 0.0892
_reflns_number_gt 6361
_reflns_number_total 8823
_reflns_threshold_expression F^2^>2.0\s(F^2^)
_cod_data_source_file om0509903si20060114_115337.cif
_cod_data_source_block form2
_cod_original_cell_volume 7522.3(14)
_cod_original_formula_sum 'C84 H76 B4 O10 P4 Pt2 '
_cod_database_code 4074902

loop_
_symmetry_equiv_pos_site_id
_symmetry_equiv_pos_as_xyz
1 +X,+Y,+Z
2 1/2-X,+Y,1/2+Z
3 1/2+X,-Y,+Z
4 -X,-Y,1/2+Z

loop_
_atom_site_label
_atom_site_type_symbol
_atom_site_fract_x
_atom_site_fract_y
_atom_site_fract_z
_atom_site_U_iso_or_equiv
_atom_site_adp_type
_atom_site_occupancy
_atom_site_symmetry_multiplicity
_atom_site_calc_flag
_atom_site_refinement_flags
Pt(1) Pt 0.32903(2) 0.46613(2) 0.15742(6) 0.01741(7) Uani 1.00 1 d .
Pt(2) Pt 0.32234(2) 0.94994(2) 0.28968(6) 0.01568(7) Uani 1.00 1 d .
P(1) P 0.42765(13) 0.51355(11) 0.10447(12) 0.0190(5) Uani 1.00 1 d .
P(2) P 0.36920(14) 0.52501(12) 0.23481(12) 0.0198(5) Uani 1.00 1 d .
P(3) P 0.34758(14) 1.01808(12) 0.21633(11) 0.0174(5) Uani 1.00 1 d .
P(4) P 0.41207(13) 1.00558(12) 0.34537(11) 0.0180(5) Uani 1.00 1 d .
O(1) O 0.2942(3) 0.4101(3) 0.0876(2) 0.0242(17) Uani 1.00 1 d .
O(2) O 0.2416(3) 0.4274(3) 0.2126(3) 0.0262(17) Uani 1.00 1 d .
O(3) O 0.1895(3) 0.3499(3) 0.1417(2) 0.0233(17) Uani 1.00 1 d .
O(4) O 0.0709(4) 0.2218(3) -0.1457(3) 0.038(2) Uani 1.00 1 d .
O(5) O -0.0611(5) 0.2367(3) 0.3885(4) 0.048(2) Uani 1.00 1 d .
O(6) O 0.2390(3) 0.9031(2) 0.2355(2) 0.0213(16) Uani 1.00 1 d .
O(7) O 0.2978(3) 0.8884(2) 0.3592(2) 0.0209(16) Uani 1.00 1 d .
O(8) O 0.1715(3) 0.8444(2) 0.3165(2) 0.0193(16) Uani 1.00 1 d .
O(9) O -0.1227(6) 0.7362(5) 0.0987(5) 0.075(3) Uani 1.00 1 d .
O(10) O 0.0721(4) 0.7352(3) 0.6140(3) 0.040(2) Uani 1.00 1 d .
C(1) C 0.2107(5) 0.3296(4) 0.0302(4) 0.022(2) Uani 1.00 1 d .
C(2) C 0.1406(5) 0.2939(4) 0.0242(4) 0.025(2) Uani 1.00 1 d .
C(3) C 0.1177(6) 0.2664(5) -0.0311(5) 0.031(2) Uani 1.00 1 d .
C(4) C 0.1674(5) 0.2742(4) -0.0823(5) 0.028(2) Uani 1.00 1 d .
C(5) C 0.2416(6) 0.3074(4) -0.0759(5) 0.032(2) Uani 1.00 1 d .
C(6) C 0.2616(6) 0.3351(5) -0.0216(4) 0.030(2) Uani 1.00 1 d .
C(7) C 0.1371(6) 0.2487(4) -0.1416(5) 0.031(2) Uani 1.00 1 d .
C(8) C 0.1915(8) 0.2578(7) -0.1965(5) 0.063(4) Uani 1.00 1 d .
C(9) C 0.1348(5) 0.3528(4) 0.2493(4) 0.023(2) Uani 1.00 1 d .
C(10) C 0.1297(6) 0.3843(5) 0.3051(4) 0.030(2) Uani 1.00 1 d .
C(11) C 0.0768(6) 0.3649(5) 0.3511(5) 0.034(2) Uani 1.00 1 d .
C(12) C 0.0279(6) 0.3114(4) 0.3434(5) 0.029(2) Uani 1.00 1 d .
C(13) C 0.0320(5) 0.2798(3) 0.2880(5) 0.031(2) Uani 1.00 1 d .
C(14) C 0.0828(5) 0.3002(4) 0.2418(4) 0.025(2) Uani 1.00 1 d .
C(15) C -0.0286(6) 0.2874(5) 0.3926(5) 0.038(3) Uani 1.00 1 d .
C(16) C -0.0451(8) 0.3276(6) 0.4469(5) 0.056(4) Uani 1.00 1 d .
C(17) C 0.4618(5) 0.5825(4) 0.1472(4) 0.023(2) Uani 1.00 1 d .
C(18) C 0.4661(5) 0.5630(4) 0.2142(4) 0.025(2) Uani 1.00 1 d .
C(19) C 0.5201(5) 0.4664(4) 0.0938(4) 0.018(2) Uani 1.00 1 d .
C(20) C 0.5183(5) 0.4021(4) 0.1051(4) 0.025(2) Uani 1.00 1 d .
C(21) C 0.5889(6) 0.3662(4) 0.0968(5) 0.032(2) Uani 1.00 1 d .
C(22) C 0.6618(6) 0.3927(5) 0.0759(5) 0.031(2) Uani 1.00 1 d .
C(23) C 0.6664(6) 0.4559(5) 0.0657(5) 0.031(3) Uani 1.00 1 d .
C(24) C 0.5962(5) 0.4937(4) 0.0735(4) 0.023(2) Uani 1.00 1 d .
C(25) C 0.3969(5) 0.5393(4) 0.0293(4) 0.021(2) Uani 1.00 1 d .
C(26) C 0.3828(5) 0.6018(5) 0.0132(5) 0.029(2) Uani 1.00 1 d .
C(27) C 0.3503(7) 0.6165(5) -0.0426(5) 0.037(3) Uani 1.00 1 d .
C(28) C 0.3334(5) 0.5708(5) -0.0831(5) 0.030(2) Uani 1.00 1 d .
C(29) C 0.3452(7) 0.5096(5) -0.0686(5) 0.039(3) Uani 1.00 1 d .
C(30) C 0.3791(7) 0.4923(5) -0.0130(5) 0.033(3) Uani 1.00 1 d .
C(31) C 0.3932(5) 0.4817(5) 0.3031(4) 0.024(2) Uani 1.00 1 d .
C(32) C 0.4457(6) 0.4293(5) 0.2986(5) 0.041(3) Uani 1.00 1 d .
C(33) C 0.4681(8) 0.3956(6) 0.3495(6) 0.055(4) Uani 1.00 1 d .
C(34) C 0.4374(6) 0.4131(5) 0.4067(6) 0.042(3) Uani 1.00 1 d .
C(35) C 0.3866(8) 0.4624(6) 0.4105(5) 0.049(3) Uani 1.00 1 d .
C(36) C 0.3638(7) 0.4985(6) 0.3599(5) 0.041(3) Uani 1.00 1 d .
C(37) C 0.2988(5) 0.5878(4) 0.2572(4) 0.024(2) Uani 1.00 1 d .
C(38) C 0.3259(5) 0.6364(4) 0.2960(5) 0.028(2) Uani 1.00 1 d .
C(39) C 0.2730(6) 0.6842(4) 0.3121(4) 0.031(2) Uani 1.00 1 d .
C(40) C 0.1927(5) 0.6848(4) 0.2913(5) 0.029(2) Uani 1.00 1 d .
C(41) C 0.1639(6) 0.6371(5) 0.2538(4) 0.031(2) Uani 1.00 1 d .
C(42) C 0.2174(5) 0.5884(5) 0.2362(4) 0.027(2) Uani 1.00 1 d .
C(43) C 0.1119(5) 0.8415(4) 0.2093(4) 0.018(2) Uani 1.00 1 d .
C(44) C 0.1080(5) 0.8652(4) 0.1515(5) 0.025(2) Uani 1.00 1 d .
C(45) C 0.0484(5) 0.8465(4) 0.1084(4) 0.026(2) Uani 1.00 1 d .
C(46) C -0.0095(5) 0.7996(4) 0.1252(4) 0.027(2) Uani 1.00 1 d .
C(47) C -0.0065(5) 0.7754(4) 0.1831(4) 0.027(2) Uani 1.00 1 d .
C(48) C 0.0512(5) 0.7961(5) 0.2253(4) 0.024(2) Uani 1.00 1 d .
C(49) C -0.0750(6) 0.7765(5) 0.0820(5) 0.039(3) Uani 1.00 1 d .
C(50) C -0.0793(8) 0.8050(5) 0.0199(5) 0.051(3) Uani 1.00 1 d .
C(51) C 0.2101(5) 0.8194(4) 0.4249(4) 0.020(2) Uani 1.00 1 d .
C(52) C 0.1283(5) 0.7978(4) 0.4383(4) 0.023(2) Uani 1.00 1 d .
C(53) C 0.1105(6) 0.7745(5) 0.4960(4) 0.027(2) Uani 1.00 1 d .
C(54) C 0.1706(5) 0.7717(4) 0.5419(4) 0.020(2) Uani 1.00 1 d .
C(55) C 0.2510(7) 0.7906(4) 0.5283(4) 0.025(2) Uani 1.00 1 d .
C(56) C 0.2699(5) 0.8132(4) 0.4703(4) 0.021(2) Uani 1.00 1 d .
C(57) C 0.1441(6) 0.7521(4) 0.6039(5) 0.029(2) Uani 1.00 1 d .
C(58) C 0.2056(7) 0.7540(5) 0.6547(5) 0.040(2) Uani 1.00 1 d .
C(59) C 0.4379(5) 1.0646(4) 0.2386(4) 0.021(2) Uani 1.00 1 d .
C(60) C 0.4318(5) 1.0789(4) 0.3062(4) 0.023(2) Uani 1.00 1 d .
C(61) C 0.2619(5) 1.0726(4) 0.2037(4) 0.021(2) Uani 1.00 1 d .
C(62) C 0.2733(6) 1.1326(4) 0.1820(4) 0.027(2) Uani 1.00 1 d .
C(63) C 0.2050(7) 1.1708(5) 0.1692(5) 0.036(3) Uani 1.00 1 d .
C(64) C 0.1255(6) 1.1487(5) 0.1775(4) 0.033(2) Uani 1.00 1 d .
C(65) C 0.1136(6) 1.0895(5) 0.1990(5) 0.033(2) Uani 1.00 1 d .
C(66) C 0.1816(5) 1.0499(4) 0.2122(4) 0.022(2) Uani 1.00 1 d .
C(67) C 0.3754(5) 0.9866(4) 0.1425(4) 0.017(2) Uani 1.00 1 d .
C(68) C 0.3771(6) 1.0241(5) 0.0916(4) 0.031(2) Uani 1.00 1 d .
C(69) C 0.4068(7) 1.0029(5) 0.0368(4) 0.035(2) Uani 1.00 1 d .
C(70) C 0.4358(5) 0.9421(5) 0.0331(4) 0.031(2) Uani 1.00 1 d .
C(71) C 0.4359(6) 0.9035(5) 0.0847(5) 0.032(2) Uani 1.00 1 d .
C(72) C 0.4043(5) 0.9254(4) 0.1388(4) 0.024(2) Uani 1.00 1 d .
C(73) C 0.5124(5) 0.9674(4) 0.3556(4) 0.019(2) Uani 1.00 1 d .
C(74) C 0.5836(5) 1.0015(5) 0.3684(4) 0.028(2) Uani 1.00 1 d .
C(75) C 0.6597(6) 0.9708(5) 0.3796(5) 0.025(2) Uani 1.00 1 d .
C(76) C 0.6624(6) 0.9062(6) 0.3780(5) 0.038(3) Uani 1.00 1 d .
C(77) C 0.5924(6) 0.8714(5) 0.3652(5) 0.034(3) Uani 1.00 1 d .
C(78) C 0.5168(5) 0.9014(4) 0.3551(4) 0.027(2) Uani 1.00 1 d .
C(79) C 0.3800(5) 1.0265(4) 0.4221(4) 0.019(2) Uani 1.00 1 d .
C(80) C 0.3571(7) 0.9770(5) 0.4601(5) 0.035(3) Uani 1.00 1 d .
C(81) C 0.3304(7) 0.9908(6) 0.5195(5) 0.038(3) Uani 1.00 1 d .
C(82) C 0.3266(6) 1.0530(6) 0.5394(4) 0.036(3) Uani 1.00 1 d .
C(83) C 0.3504(6) 1.1009(5) 0.5013(5) 0.033(2) Uani 1.00 1 d .
C(84) C 0.3770(6) 1.0881(5) 0.4424(4) 0.027(2) Uani 1.00 1 d .
B(1) B 0.2352(6) 0.3655(5) 0.0914(5) 0.020(2) Uani 1.00 1 d .
B(2) B 0.1936(6) 0.3787(5) 0.1985(4) 0.018(2) Uani 1.00 1 d .
B(3) B 0.1801(6) 0.8655(4) 0.2579(5) 0.018(2) Uani 1.00 1 d .
B(4) B 0.2316(5) 0.8536(5) 0.3624(4) 0.018(2) Uani 1.00 1 d .
H(1) H 0.1057 0.2875 0.0584 0.030 Uiso 1.00 1 c R
H(2) H 0.0679 0.2425 -0.0343 0.038 Uiso 1.00 1 c R
H(3) H 0.2774 0.3104 -0.1101 0.039 Uiso 1.00 1 c R
H(4) H 0.3120 0.3584 -0.0194 0.036 Uiso 1.00 1 c R
H(5) H 0.2282 0.2233 -0.2025 0.075 Uiso 1.00 1 c R
H(6) H 0.2232 0.2950 -0.1904 0.075 Uiso 1.00 1 c R
H(7) H 0.1569 0.2627 -0.2311 0.075 Uiso 1.00 1 c R
H(8) H 0.1637 0.4205 0.3101 0.036 Uiso 1.00 1 c R
H(9) H 0.0737 0.3888 0.3874 0.041 Uiso 1.00 1 c R
H(10) H -0.0008 0.2434 0.2813 0.037 Uiso 1.00 1 c R
H(11) H 0.0838 0.2797 0.2035 0.030 Uiso 1.00 1 c R
H(12) H -0.0925 0.3535 0.4402 0.067 Uiso 1.00 1 c R
H(13) H 0.0028 0.3532 0.4528 0.067 Uiso 1.00 1 c R
H(14) H -0.0540 0.3025 0.4820 0.067 Uiso 1.00 1 c R
H(15) H 0.5148 0.5958 0.1328 0.028 Uiso 1.00 1 c R
H(16) H 0.4227 0.6157 0.1428 0.028 Uiso 1.00 1 c R
H(17) H 0.4750 0.5989 0.2390 0.030 Uiso 1.00 1 c R
H(18) H 0.5109 0.5343 0.2195 0.030 Uiso 1.00 1 c R
H(19) H 0.4678 0.3828 0.1177 0.030 Uiso 1.00 1 c R
H(20) H 0.5885 0.3227 0.1065 0.038 Uiso 1.00 1 c R
H(21) H 0.7080 0.3666 0.0662 0.037 Uiso 1.00 1 c R
H(22) H 0.7180 0.4737 0.0534 0.037 Uiso 1.00 1 c R
H(23) H 0.5987 0.5378 0.0672 0.027 Uiso 1.00 1 c R
H(24) H 0.3977 0.6337 0.0413 0.035 Uiso 1.00 1 c R
H(25) H 0.3390 0.6592 -0.0523 0.044 Uiso 1.00 1 c R
H(26) H 0.3137 0.5817 -0.1224 0.036 Uiso 1.00 1 c R
H(27) H 0.3307 0.4775 -0.0966 0.047 Uiso 1.00 1 c R
H(28) H 0.3894 0.4497 -0.0025 0.040 Uiso 1.00 1 c R
H(29) H 0.4659 0.4163 0.2601 0.049 Uiso 1.00 1 c R
H(30) H 0.5028 0.3596 0.3452 0.066 Uiso 1.00 1 c R
H(31) H 0.4534 0.3921 0.4429 0.051 Uiso 1.00 1 c R
H(32) H 0.3622 0.4733 0.4483 0.059 Uiso 1.00 1 c R
H(33) H 0.3280 0.5336 0.3649 0.050 Uiso 1.00 1 c R
H(34) H 0.3820 0.6369 0.3100 0.033 Uiso 1.00 1 c R
H(35) H 0.2939 0.7178 0.3361 0.038 Uiso 1.00 1 c R
H(36) H 0.1567 0.7166 0.3063 0.035 Uiso 1.00 1 c R
H(37) H 0.1082 0.6392 0.2393 0.037 Uiso 1.00 1 c R
H(38) H 0.1985 0.5563 0.2097 0.032 Uiso 1.00 1 c R
H(39) H 0.1500 0.8939 0.1389 0.030 Uiso 1.00 1 c R
H(40) H 0.0445 0.8654 0.0695 0.031 Uiso 1.00 1 c R
H(41) H -0.0463 0.7444 0.1940 0.032 Uiso 1.00 1 c R
H(42) H 0.0518 0.7784 0.2649 0.029 Uiso 1.00 1 c R
H(43) H -0.0451 0.7818 -0.0073 0.061 Uiso 1.00 1 c R
H(44) H -0.0597 0.8471 0.0221 0.061 Uiso 1.00 1 c R
H(45) H -0.1352 0.8048 0.0057 0.061 Uiso 1.00 1 c R
H(46) H 0.0866 0.7987 0.4077 0.028 Uiso 1.00 1 c R
H(47) H 0.0560 0.7593 0.5041 0.032 Uiso 1.00 1 c R
H(48) H 0.2936 0.7868 0.5580 0.030 Uiso 1.00 1 c R
H(49) H 0.3253 0.8259 0.4609 0.026 Uiso 1.00 1 c R
H(50) H 0.2046 0.7949 0.6719 0.047 Uiso 1.00 1 c R
H(51) H 0.2601 0.7451 0.6400 0.048 Uiso 1.00 1 c R
H(52) H 0.1908 0.7240 0.6848 0.047 Uiso 1.00 1 c R
H(53) H 0.4876 1.0417 0.2308 0.025 Uiso 1.00 1 c R
H(54) H 0.4384 1.1026 0.2160 0.025 Uiso 1.00 1 c R
H(55) H 0.3875 1.1076 0.3131 0.028 Uiso 1.00 1 c R
H(56) H 0.4826 1.0966 0.3203 0.028 Uiso 1.00 1 c R
H(57) H 0.3281 1.1478 0.1746 0.033 Uiso 1.00 1 c R
H(58) H 0.2133 1.2129 0.1562 0.044 Uiso 1.00 1 c R
H(59) H 0.0795 1.1748 0.1672 0.039 Uiso 1.00 1 c R
H(60) H 0.0580 1.0752 0.2049 0.040 Uiso 1.00 1 c R
H(61) H 0.1730 1.0081 0.2259 0.026 Uiso 1.00 1 c R
H(62) H 0.3541 1.0652 0.0938 0.037 Uiso 1.00 1 c R
H(63) H 0.4107 1.0300 0.0027 0.042 Uiso 1.00 1 c R
H(64) H 0.4538 0.9269 -0.0052 0.037 Uiso 1.00 1 c R
H(65) H 0.4583 0.8623 0.0819 0.039 Uiso 1.00 1 c R
H(66) H 0.4023 0.8991 0.1736 0.029 Uiso 1.00 1 c R
H(67) H 0.5805 1.0460 0.3711 0.033 Uiso 1.00 1 c R
H(68) H 0.7085 0.9946 0.3879 0.030 Uiso 1.00 1 c R
H(69) H 0.7144 0.8859 0.3847 0.046 Uiso 1.00 1 c R
H(70) H 0.5955 0.8268 0.3646 0.041 Uiso 1.00 1 c R
H(71) H 0.4676 0.8779 0.3475 0.033 Uiso 1.00 1 c R
H(72) H 0.3593 0.9345 0.4469 0.042 Uiso 1.00 1 c R
H(73) H 0.3131 0.9584 0.5463 0.046 Uiso 1.00 1 c R
H(74) H 0.3073 1.0627 0.5791 0.044 Uiso 1.00 1 c R
H(75) H 0.3507 1.1429 0.5159 0.039 Uiso 1.00 1 c R
H(76) H 0.3908 1.1214 0.4156 0.033 Uiso 1.00 1 c R

loop_
_atom_site_aniso_label
_atom_site_aniso_U_11
_atom_site_aniso_U_22
_atom_site_aniso_U_33
_atom_site_aniso_U_12
_atom_site_aniso_U_13
_atom_site_aniso_U_23
Pt(1) 0.01699(14) 0.02426(16) 0.01099(14) -0.00280(12) 0.00037(16) -0.00167(13)
Pt(2) 0.01541(13) 0.02148(14) 0.01014(14) -0.00255(12) -0.00068(16) 0.00140(13)
P(1) 0.0202(11) 0.0242(13) 0.0127(11) -0.0036(9) -0.0004(9) 0.0013(9)
P(2) 0.0215(11) 0.0239(12) 0.0140(11) 0.0010(9) -0.0006(9) -0.0039(9)
P(3) 0.0193(11) 0.0221(12) 0.0107(10) -0.0022(9) -0.0002(8) 0.0005(8)
P(4) 0.0196(11) 0.0245(12) 0.0100(10) -0.0051(9) -0.0020(8) 0.0010(9)
O(1) 0.026(3) 0.033(3) 0.013(3) -0.008(2) 0.000(2) -0.005(2)
O(2) 0.017(3) 0.047(4) 0.015(3) -0.008(2) 0.006(2) -0.002(3)
O(3) 0.027(3) 0.028(3) 0.015(3) -0.005(2) 0.012(2) 0.001(2)
O(4) 0.040(4) 0.039(4) 0.034(4) -0.016(3) -0.000(3) -0.018(3)
O(5) 0.054(5) 0.042(5) 0.046(5) -0.007(4) 0.019(4) 0.004(4)
O(6) 0.017(3) 0.028(3) 0.018(3) -0.009(2) -0.004(2) -0.003(2)
O(7) 0.019(3) 0.027(3) 0.017(3) -0.001(2) -0.001(2) 0.007(2)
O(8) 0.019(3) 0.023(3) 0.017(3) -0.001(2) 0.003(2) 0.003(2)
O(9) 0.078(7) 0.077(7) 0.070(7) -0.038(6) -0.040(6) 0.018(6)
O(10) 0.042(4) 0.057(5) 0.022(4) -0.024(3) -0.002(3) 0.008(3)
C(1) 0.022(4) 0.025(4) 0.018(4) 0.001(3) -0.002(3) -0.000(3)
C(2) 0.024(4) 0.030(5) 0.021(5) -0.008(4) 0.006(4) -0.002(4)
C(3) 0.027(5) 0.042(6) 0.025(5) -0.022(4) 0.004(4) -0.008(4)
C(4) 0.031(5) 0.031(5) 0.022(5) -0.010(4) -0.010(4) -0.002(4)
C(5) 0.034(5) 0.039(5) 0.025(5) -0.008(4) 0.004(4) -0.016(4)
C(6) 0.024(4) 0.046(6) 0.021(5) -0.013(4) -0.003(4) -0.003(4)
C(7) 0.036(5) 0.028(5) 0.030(6) -0.007(4) 0.002(4) -0.012(4)
C(8) 0.057(7) 0.101(11) 0.030(8) -0.029(7) 0.010(5) -0.040(7)
C(9) 0.018(4) 0.027(5) 0.023(5) 0.000(3) -0.000(3) 0.004(4)
C(10) 0.030(5) 0.039(6) 0.022(5) -0.007(4) -0.005(3) -0.001(4)
C(11) 0.031(5) 0.044(6) 0.027(5) -0.008(4) -0.001(4) 0.004(5)
C(12) 0.030(5) 0.023(5) 0.036(6) 0.010(4) 0.010(4) 0.009(4)
C(13) 0.040(5) 0.010(3) 0.043(5) -0.001(3) 0.018(5) 0.001(5)
C(14) 0.023(4) 0.024(5) 0.027(5) 0.007(3) 0.012(4) -0.001(4)
C(15) 0.039(6) 0.033(6) 0.042(6) 0.004(4) 0.024(5) 0.011(5)
C(16) 0.081(9) 0.060(8) 0.027(6) -0.019(7) 0.024(6) 0.010(6)
C(17) 0.025(4) 0.028(4) 0.017(5) -0.007(3) 0.002(3) 0.000(3)
C(18) 0.023(4) 0.040(6) 0.012(4) 0.001(4) -0.001(3) -0.002(4)
C(19) 0.018(4) 0.022(4) 0.014(4) 0.000(3) 0.008(3) 0.001(3)
C(20) 0.008(3) 0.044(6) 0.022(5) -0.008(3) 0.003(3) 0.003(4)
C(21) 0.036(5) 0.022(5) 0.038(6) 0.004(4) -0.009(4) 0.005(4)
C(22) 0.026(5) 0.044(6) 0.023(5) 0.003(4) -0.000(4) 0.003(4)
C(23) 0.020(5) 0.052(7) 0.020(5) -0.003(4) 0.002(4) 0.007(4)
C(24) 0.024(4) 0.025(5) 0.020(4) 0.003(3) -0.005(3) 0.003(4)
C(25) 0.016(4) 0.032(5) 0.015(4) 0.001(3) 0.009(3) -0.001(3)
C(26) 0.022(4) 0.038(6) 0.027(5) -0.007(4) -0.001(4) 0.003(4)
C(27) 0.052(6) 0.023(5) 0.036(6) -0.002(4) -0.008(5) 0.005(4)
C(28) 0.033(5) 0.033(5) 0.023(5) -0.008(4) -0.002(4) 0.008(4)
C(29) 0.059(7) 0.042(7) 0.016(5) -0.004(5) -0.011(5) 0.003(4)
C(30) 0.050(6) 0.029(6) 0.020(5) 0.007(5) -0.004(5) 0.006(4)
C(31) 0.013(4) 0.037(5) 0.021(5) -0.004(3) -0.010(3) 0.000(4)
C(32) 0.043(5) 0.060(7) 0.019(5) 0.015(5) 0.002(4) 0.009(5)
C(33) 0.057(8) 0.061(9) 0.047(8) 0.023(6) -0.017(6) 0.007(7)
C(34) 0.037(6) 0.047(7) 0.043(7) -0.007(5) -0.015(5) 0.005(5)
C(35) 0.072(8) 0.056(8) 0.020(5) 0.027(6) 0.006(5) 0.008(5)
C(36) 0.043(6) 0.049(7) 0.031(6) 0.029(5) -0.006(5) -0.009(5)
C(37) 0.031(4) 0.025(5) 0.016(4) 0.005(4) 0.003(3) 0.000(3)
C(38) 0.023(4) 0.031(4) 0.030(5) -0.003(3) -0.010(4) -0.002(4)
C(39) 0.044(6) 0.025(5) 0.025(5) 0.002(4) 0.005(4) -0.001(4)
C(40) 0.037(5) 0.026(4) 0.025(4) 0.007(3) 0.007(4) 0.004(5)
C(41) 0.028(5) 0.038(6) 0.027(5) 0.006(4) -0.002(4) 0.013(4)
C(42) 0.026(4) 0.037(5) 0.018(4) -0.003(4) 0.002(4) -0.009(4)
C(43) 0.015(4) 0.020(4) 0.019(4) 0.006(3) -0.006(3) -0.004(3)
C(44) 0.024(4) 0.029(4) 0.023(4) 0.003(3) 0.002(4) -0.004(4)
C(45) 0.031(5) 0.038(5) 0.010(4) 0.001(4) -0.000(3) -0.003(4)
C(46) 0.024(4) 0.032(5) 0.026(5) 0.009(4) -0.009(4) -0.010(4)
C(47) 0.026(4) 0.016(4) 0.038(5) -0.004(3) -0.009(4) -0.002(4)
C(48) 0.033(4) 0.028(4) 0.012(4) -0.000(4) -0.002(4) -0.001(3)
C(49) 0.027(5) 0.046(7) 0.044(7) -0.004(5) -0.008(5) -0.012(5)
C(50) 0.059(7) 0.049(7) 0.044(7) 0.013(6) -0.027(6) -0.026(6)
C(51) 0.018(4) 0.018(4) 0.023(4) 0.003(3) -0.002(3) 0.003(3)
C(52) 0.030(5) 0.023(4) 0.017(4) 0.000(3) -0.002(3) 0.002(3)
C(53) 0.021(4) 0.041(6) 0.018(5) -0.007(4) 0.001(3) 0.002(4)
C(54) 0.024(4) 0.023(4) 0.014(4) -0.003(3) -0.002(3) 0.002(3)
C(55) 0.041(5) 0.020(4) 0.014(5) -0.001(4) -0.010(4) 0.007(3)
C(56) 0.017(4) 0.023(4) 0.024(5) -0.002(3) -0.001(3) 0.007(3)
C(57) 0.037(5) 0.022(5) 0.027(5) -0.005(4) -0.000(4) -0.001(4)
C(58) 0.063(6) 0.045(6) 0.011(4) -0.004(5) -0.014(5) 0.004(5)
C(59) 0.019(4) 0.022(4) 0.022(5) 0.004(3) 0.002(3) 0.005(3)
C(60) 0.022(4) 0.025(4) 0.023(5) -0.006(3) -0.008(3) -0.003(3)
C(61) 0.028(4) 0.022(4) 0.013(4) -0.003(3) 0.000(3) -0.004(3)
C(62) 0.038(5) 0.023(5) 0.020(4) -0.003(4) -0.005(4) -0.002(4)
C(63) 0.053(6) 0.028(5) 0.029(6) 0.010(4) -0.004(5) -0.004(4)
C(64) 0.031(5) 0.032(5) 0.035(6) 0.005(4) -0.008(4) -0.019(4)
C(65) 0.024(5) 0.038(6) 0.039(6) 0.003(4) -0.000(4) -0.002(5)
C(66) 0.021(4) 0.031(5) 0.014(4) 0.003(3) 0.001(3) -0.000(3)
C(67) 0.015(3) 0.023(4) 0.014(4) -0.005(3) -0.001(3) -0.002(3)
C(68) 0.043(6) 0.039(6) 0.011(4) 0.012(4) 0.005(4) 0.003(4)
C(69) 0.053(6) 0.043(6) 0.010(4) -0.005(5) 0.008(4) 0.000(4)
C(70) 0.023(4) 0.050(6) 0.019(5) -0.004(4) 0.003(4) -0.012(4)
C(71) 0.042(6) 0.030(5) 0.025(5) 0.001(4) 0.008(4) -0.008(4)
C(72) 0.017(4) 0.028(5) 0.027(5) -0.008(3) -0.002(3) 0.001(4)
C(73) 0.015(4) 0.031(5) 0.013(4) 0.001(3) 0.001(3) -0.001(3)
C(74) 0.026(5) 0.040(6) 0.017(4) -0.011(4) -0.004(4) 0.002(4)
C(75) 0.014(4) 0.041(6) 0.021(5) -0.005(4) 0.001(4) 0.006(4)
C(76) 0.023(5) 0.057(7) 0.035(6) 0.007(5) -0.003(4) -0.000(5)
C(77) 0.024(5) 0.023(5) 0.056(7) 0.006(4) -0.005(5) -0.004(5)
C(78) 0.025(4) 0.035(5) 0.022(5) -0.004(4) -0.007(4) 0.002(4)
C(79) 0.007(3) 0.038(5) 0.010(4) -0.001(3) 0.001(3) 0.004(4)
C(80) 0.046(6) 0.042(6) 0.017(5) -0.005(5) 0.001(4) 0.008(4)
C(81) 0.048(6) 0.052(7) 0.015(5) -0.012(5) -0.004(4) 0.003(5)
C(82) 0.033(5) 0.071(8) 0.006(4) -0.010(5) 0.008(3) -0.008(4)
C(83) 0.032(5) 0.042(6) 0.024(5) 0.000(4) -0.001(4) -0.008(4)
C(84) 0.030(5) 0.034(6) 0.018(5) -0.002(4) -0.003(4) -0.012(4)
B(1) 0.020(5) 0.025(5) 0.016(5) 0.011(4) -0.001(4) 0.003(4)
B(2) 0.015(4) 0.028(5) 0.012(4) 0.002(4) 0.000(3) 0.004(4)
B(3) 0.016(4) 0.013(4) 0.024(5) -0.002(3) -0.003(4) -0.002(3)
B(4) 0.011(4) 0.032(5) 0.011(4) 0.005(3) 0.005(3) 0.010(4)

loop_
_atom_type_symbol
_atom_type_description
_atom_type_scat_dispersion_real
_atom_type_scat_dispersion_imag
_atom_type_scat_source
C C 0.003 0.002
;
International Tables for Crystallography
(1992, Vol. C, Tables 4.2.6.8 and 6.1.1.4)
;
H H 0.000 0.000
;
International Tables for Crystallography
(1992, Vol. C, Table 6.1.1.4)
;
O O 0.011 0.006
;
International Tables for Crystallography
(1992, Vol. C, Tables 4.2.6.8 and 6.1.1.4)
;
P P 0.102 0.094
;
International Tables for Crystallography
(1992, Vol. C, Tables 4.2.6.8 and 6.1.1.4)
;
Pt Pt -1.703 8.390
;
International Tables for Crystallography
(1992, Vol. C, Tables 4.2.6.8 and 6.1.1.4)
;
B B 0.001 0.001
;
International Tables for Crystallography
(1992, Vol. C, Tables 4.2.6.8 and 6.1.1.4)
;

loop_
_geom_angle_atom_site_label_1
_geom_angle_atom_site_label_2
_geom_angle_atom_site_label_3
_geom_angle
_geom_angle_publ_flag
P(1) Pt(1) P(2) 86.56(9) no
P(1) Pt(1) O(1) 93.7(2) no
P(1) Pt(1) O(2) 174.8(2) no
P(2) Pt(1) O(1) 178.3(2) no
P(2) Pt(1) O(2) 88.3(2) no
O(1) Pt(1) O(2) 91.4(2) yes
P(3) Pt(2) P(4) 86.32(9) no
P(3) Pt(2) O(6) 90.72(19) no
P(3) Pt(2) O(7) 178.55(19) no
P(4) Pt(2) O(6) 176.81(19) no
P(4) Pt(2) O(7) 92.98(19) no
O(6) Pt(2) O(7) 90.0(2) yes
Pt(1) P(1) C(17) 108.0(3) no
Pt(1) P(1) C(19) 113.7(3) no
Pt(1) P(1) C(25) 115.2(3) no
C(17) P(1) C(19) 105.6(4) no
C(17) P(1) C(25) 108.0(4) no
C(19) P(1) C(25) 105.8(4) no
Pt(1) P(2) C(18) 108.0(3) no
Pt(1) P(2) C(31) 114.5(3) no
Pt(1) P(2) C(37) 116.4(3) no
C(18) P(2) C(31) 104.8(4) no
C(18) P(2) C(37) 105.8(4) no
C(31) P(2) C(37) 106.4(4) no
Pt(2) P(3) C(59) 107.8(3) no
Pt(2) P(3) C(61) 113.2(3) no
Pt(2) P(3) C(67) 117.3(3) no
C(59) P(3) C(61) 107.1(4) no
C(59) P(3) C(67) 104.4(4) no
C(61) P(3) C(67) 106.5(4) no
Pt(2) P(4) C(60) 107.9(3) no
Pt(2) P(4) C(73) 113.6(3) no
Pt(2) P(4) C(79) 117.3(2) no
C(60) P(4) C(73) 106.9(4) no
C(60) P(4) C(79) 106.3(4) no
C(73) P(4) C(79) 104.1(4) no
Pt(1) O(1) B(1) 124.2(6) yes
Pt(1) O(2) B(2) 125.3(6) yes
B(1) O(3) B(2) 126.5(7) yes
Pt(2) O(6) B(3) 122.6(6) yes
Pt(2) O(7) B(4) 124.2(6) yes
B(3) O(8) B(4) 124.0(7) yes
C(2) C(1) C(6) 116.3(9) no
C(2) C(1) B(1) 123.6(8) no
C(6) C(1) B(1) 120.1(8) no
C(1) C(2) C(3) 122.4(9) no
C(2) C(3) C(4) 120.4(9) no
C(3) C(4) C(5) 117.9(9) no
C(3) C(4) C(7) 118.7(8) no
C(5) C(4) C(7) 123.4(9) no
C(4) C(5) C(6) 120.5(10) no
C(1) C(6) C(5) 122.4(9) no
O(4) C(7) C(4) 121.4(9) no
O(4) C(7) C(8) 120.7(10) no
C(4) C(7) C(8) 117.8(9) no
C(10) C(9) C(14) 116.7(8) no
C(10) C(9) B(2) 119.6(8) no
C(14) C(9) B(2) 123.6(8) no
C(9) C(10) C(11) 122.3(9) no
C(10) C(11) C(12) 119.9(10) no
C(11) C(12) C(13) 118.3(9) no
C(11) C(12) C(15) 121.9(9) no
C(13) C(12) C(15) 119.8(9) no
C(12) C(13) C(14) 121.6(8) no
C(9) C(14) C(13) 121.0(9) no
O(5) C(15) C(12) 120.8(10) no
O(5) C(15) C(16) 119.8(11) no
C(12) C(15) C(16) 119.4(9) no
P(1) C(17) C(18) 107.0(6) no
P(2) C(18) C(17) 108.9(6) no
P(1) C(19) C(20) 120.5(6) no
P(1) C(19) C(24) 121.1(7) no
C(20) C(19) C(24) 118.4(8) no
C(19) C(20) C(21) 120.3(8) no
C(20) C(21) C(22) 120.9(9) no
C(21) C(22) C(23) 120.3(10) no
C(22) C(23) C(24) 120.3(9) no
C(19) C(24) C(23) 119.6(9) no
P(1) C(25) C(26) 124.3(8) no
P(1) C(25) C(30) 116.7(7) no
C(26) C(25) C(30) 118.7(9) no
C(25) C(26) C(27) 120.5(10) no
C(26) C(27) C(28) 120.3(10) no
C(27) C(28) C(29) 120.6(11) no
C(28) C(29) C(30) 121.2(11) no
C(25) C(30) C(29) 118.6(10) no
P(2) C(31) C(32) 118.4(7) no
P(2) C(31) C(36) 123.4(8) no
C(32) C(31) C(36) 118.2(10) no
C(31) C(32) C(33) 120.9(10) no
C(32) C(33) C(34) 120.0(12) no
C(33) C(34) C(35) 118.8(12) no
C(34) C(35) C(36) 122.8(12) no
C(31) C(36) C(35) 119.3(11) no
P(2) C(37) C(38) 120.8(6) no
P(2) C(37) C(42) 120.0(7) no
C(38) C(37) C(42) 119.2(8) no
C(37) C(38) C(39) 120.7(8) no
C(38) C(39) C(40) 120.2(9) no
C(39) C(40) C(41) 120.5(9) no
C(40) C(41) C(42) 120.2(9) no
C(37) C(42) C(41) 119.4(9) no
C(44) C(43) C(48) 116.9(8) no
C(44) C(43) B(3) 122.0(7) no
C(48) C(43) B(3) 121.1(8) no
C(43) C(44) C(45) 123.6(8) no
C(44) C(45) C(46) 118.1(8) no
C(45) C(46) C(47) 119.0(9) no
C(45) C(46) C(49) 121.7(9) no
C(47) C(46) C(49) 119.3(9) no
C(46) C(47) C(48) 121.9(9) no
C(43) C(48) C(47) 120.5(9) no
O(9) C(49) C(46) 118.9(11) no
O(9) C(49) C(50) 122.5(11) no
C(46) C(49) C(50) 118.5(9) no
C(52) C(51) C(56) 117.1(8) no
C(52) C(51) B(4) 121.8(8) no
C(56) C(51) B(4) 121.0(7) no
C(51) C(52) C(53) 119.6(8) no
C(52) C(53) C(54) 122.4(8) no
C(53) C(54) C(55) 118.1(8) no
C(53) C(54) C(57) 118.7(8) no
C(55) C(54) C(57) 123.1(8) no
C(54) C(55) C(56) 120.0(9) no
C(51) C(56) C(55) 122.7(8) no
O(10) C(57) C(54) 121.1(9) no
O(10) C(57) C(58) 119.5(10) no
C(54) C(57) C(58) 119.4(8) no
P(3) C(59) C(60) 108.7(6) no
P(4) C(60) C(59) 107.8(6) no
P(3) C(61) C(62) 123.0(7) no
P(3) C(61) C(66) 117.1(7) no
C(62) C(61) C(66) 119.7(8) no
C(61) C(62) C(63) 120.5(9) no
C(62) C(63) C(64) 120.2(9) no
C(63) C(64) C(65) 119.7(9) no
C(64) C(65) C(66) 121.2(9) no
C(61) C(66) C(65) 118.7(9) no
P(3) C(67) C(68) 121.4(7) no
P(3) C(67) C(72) 118.8(7) no
C(68) C(67) C(72) 119.4(8) no
C(67) C(68) C(69) 122.2(10) no
C(68) C(69) C(70) 118.5(9) no
C(69) C(70) C(71) 120.2(9) no
C(70) C(71) C(72) 120.2(9) no
C(67) C(72) C(71) 119.5(9) no
P(4) C(73) C(74) 121.4(7) no
P(4) C(73) C(78) 119.4(6) no
C(74) C(73) C(78) 119.1(8) no
C(73) C(74) C(75) 120.4(10) no
C(74) C(75) C(76) 119.2(9) no
C(75) C(76) C(77) 121.2(10) no
C(76) C(77) C(78) 119.8(10) no
C(73) C(78) C(77) 120.2(8) no
P(4) C(79) C(80) 116.5(7) no
P(4) C(79) C(84) 122.8(7) no
C(80) C(79) C(84) 120.8(9) no
C(79) C(80) C(81) 118.6(10) no
C(80) C(81) C(82) 120.3(10) no
C(81) C(82) C(83) 120.0(10) no
C(82) C(83) C(84) 120.6(10) no
C(79) C(84) C(83) 119.8(10) no
O(1) B(1) O(3) 126.8(9) yes
O(1) B(1) C(1) 117.3(8) no
O(3) B(1) C(1) 115.8(8) no
O(2) B(2) O(3) 125.4(8) yes
O(2) B(2) C(9) 117.2(8) no
O(3) B(2) C(9) 117.4(8) no
O(6) B(3) O(8) 128.0(9) yes
O(6) B(3) C(43) 115.2(8) no
O(8) B(3) C(43) 116.8(7) no
O(7) B(4) O(8) 126.9(8) yes
O(7) B(4) C(51) 119.0(8) no
O(8) B(4) C(51) 114.1(7) no
C(1) C(2) H(1) 119.1 no
C(3) C(2) H(1) 118.5 no
C(2) C(3) H(2) 120.6 no
C(4) C(3) H(2) 119.0 no
C(4) C(5) H(3) 118.0 no
C(6) C(5) H(3) 121.5 no
C(1) C(6) H(4) 119.5 no
C(5) C(6) H(4) 118.0 no
C(7) C(8) H(5) 111.9 no
C(7) C(8) H(6) 107.8 no
C(7) C(8) H(7) 108.8 no
H(5) C(8) H(6) 109.5 no
H(5) C(8) H(7) 109.5 no
H(6) C(8) H(7) 109.5 no
C(9) C(10) H(8) 117.1 no
C(11) C(10) H(8) 120.6 no
C(10) C(11) H(9) 119.2 no
C(12) C(11) H(9) 120.8 no
C(12) C(13) H(10) 120.2 no
C(14) C(13) H(10) 118.1 no
C(9) C(14) H(11) 117.5 no
C(13) C(14) H(11) 121.5 no
C(15) C(16) H(12) 110.4 no
C(15) C(16) H(13) 107.1 no
C(15) C(16) H(14) 110.8 no
H(12) C(16) H(13) 109.5 no
H(12) C(16) H(14) 109.5 no
H(13) C(16) H(14) 109.5 no
P(1) C(17) H(15) 109.5 no
P(1) C(17) H(16) 110.3 no
C(18) C(17) H(15) 111.3 no
C(18) C(17) H(16) 109.3 no
H(15) C(17) H(16) 109.5 no
P(2) C(18) H(17) 110.1 no
P(2) C(18) H(18) 109.4 no
C(17) C(18) H(17) 110.0 no
C(17) C(18) H(18) 109.0 no
H(17) C(18) H(18) 109.5 no
C(19) C(20) H(19) 119.7 no
C(21) C(20) H(19) 119.9 no
C(20) C(21) H(20) 120.3 no
C(22) C(21) H(20) 118.7 no
C(21) C(22) H(21) 119.7 no
C(23) C(22) H(21) 119.9 no
C(22) C(23) H(22) 119.1 no
C(24) C(23) H(22) 120.6 no
C(19) C(24) H(23) 119.1 no
C(23) C(24) H(23) 121.2 no
C(25) C(26) H(24) 118.4 no
C(27) C(26) H(24) 121.1 no
C(26) C(27) H(25) 119.5 no
C(28) C(27) H(25) 120.2 no
C(27) C(28) H(26) 119.5 no
C(29) C(28) H(26) 119.8 no
C(28) C(29) H(27) 120.3 no
C(30) C(29) H(27) 118.5 no
C(25) C(30) H(28) 119.0 no
C(29) C(30) H(28) 122.5 no
C(31) C(32) H(29) 120.0 no
C(33) C(32) H(29) 119.1 no
C(32) C(33) H(30) 119.5 no
C(34) C(33) H(30) 120.5 no
C(33) C(34) H(31) 122.2 no
C(35) C(34) H(31) 119.0 no
C(34) C(35) H(32) 120.0 no
C(36) C(35) H(32) 117.1 no
C(31) C(36) H(33) 120.9 no
C(35) C(36) H(33) 119.8 no
C(37) C(38) H(34) 119.8 no
C(39) C(38) H(34) 119.5 no
C(38) C(39) H(35) 119.0 no
C(40) C(39) H(35) 120.8 no
C(39) C(40) H(36) 117.5 no
C(41) C(40) H(36) 121.8 no
C(40) C(41) H(37) 118.7 no
C(42) C(41) H(37) 121.1 no
C(37) C(42) H(38) 120.1 no
C(41) C(42) H(38) 120.5 no
C(43) C(44) H(39) 118.4 no
C(45) C(44) H(39) 117.8 no
C(44) C(45) H(40) 122.3 no
C(46) C(45) H(40) 119.6 no
C(46) C(47) H(41) 118.2 no
C(48) C(47) H(41) 119.9 no
C(43) C(48) H(42) 119.5 no
C(47) C(48) H(42) 119.9 no
C(49) C(50) H(43) 109.8 no
C(49) C(50) H(44) 108.7 no
C(49) C(50) H(45) 110.0 no
H(43) C(50) H(44) 109.5 no
H(43) C(50) H(45) 109.5 no
H(44) C(50) H(45) 109.5 no
C(51) C(52) H(46) 119.7 no
C(53) C(52) H(46) 120.8 no
C(52) C(53) H(47) 118.8 no
C(54) C(53) H(47) 118.8 no
C(54) C(55) H(48) 119.7 no
C(56) C(55) H(48) 120.2 no
C(51) C(56) H(49) 117.4 no
C(55) C(56) H(49) 119.9 no
C(57) C(58) H(50) 108.3 no
C(57) C(58) H(51) 110.3 no
C(57) C(58) H(52) 109.9 no
H(50) C(58) H(51) 109.5 no
H(50) C(58) H(52) 109.5 no
H(51) C(58) H(52) 109.5 no
P(3) C(59) H(53) 109.7 no
P(3) C(59) H(54) 109.1 no
C(60) C(59) H(53) 109.6 no
C(60) C(59) H(54) 110.2 no
H(53) C(59) H(54) 109.5 no
P(4) C(60) H(55) 110.4 no
P(4) C(60) H(56) 109.6 no
C(59) C(60) H(55) 109.4 no
C(59) C(60) H(56) 110.1 no
H(55) C(60) H(56) 109.5 no
C(61) C(62) H(57) 119.9 no
C(63) C(62) H(57) 119.6 no
C(62) C(63) H(58) 120.2 no
C(64) C(63) H(58) 119.6 no
C(63) C(64) H(59) 119.2 no
C(65) C(64) H(59) 121.1 no
C(64) C(65) H(60) 118.4 no
C(66) C(65) H(60) 120.3 no
C(61) C(66) H(61) 120.3 no
C(65) C(66) H(61) 121.0 no
C(67) C(68) H(62) 119.0 no
C(69) C(68) H(62) 118.7 no
C(68) C(69) H(63) 121.4 no
C(70) C(69) H(63) 120.0 no
C(69) C(70) H(64) 118.4 no
C(71) C(70) H(64) 121.4 no
C(70) C(71) H(65) 119.3 no
C(72) C(71) H(65) 120.5 no
C(67) C(72) H(66) 119.8 no
C(71) C(72) H(66) 120.7 no
C(73) C(74) H(67) 119.6 no
C(75) C(74) H(67) 120.0 no
C(74) C(75) H(68) 120.0 no
C(76) C(75) H(68) 120.7 no
C(75) C(76) H(69) 118.6 no
C(77) C(76) H(69) 120.1 no
C(76) C(77) H(70) 120.0 no
C(78) C(77) H(70) 120.3 no
C(73) C(78) H(71) 119.1 no
C(77) C(78) H(71) 120.7 no
C(79) C(80) H(72) 121.8 no
C(81) C(80) H(72) 119.6 no
C(80) C(81) H(73) 120.9 no
C(82) C(81) H(73) 118.8 no
C(81) C(82) H(74) 120.6 no
C(83) C(82) H(74) 119.5 no
C(82) C(83) H(75) 119.5 no
C(84) C(83) H(75) 119.9 no
C(79) C(84) H(76) 119.7 no
C(83) C(84) H(76) 120.4 no

loop_
_geom_bond_atom_site_label_1
_geom_bond_atom_site_label_2
_geom_bond_distance
_geom_bond_publ_flag
Pt(1) P(1) 2.209(2) yes
Pt(1) P(2) 2.213(2) yes
Pt(1) O(1) 2.026(6) yes
Pt(1) O(2) 2.031(6) yes
Pt(2) P(3) 2.210(2) no
Pt(2) P(4) 2.231(2) no
Pt(2) O(6) 2.051(6) no
Pt(2) O(7) 2.054(6) no
P(1) C(17) 1.828(9) no
P(1) C(19) 1.805(8) no
P(1) C(25) 1.814(10) no
P(2) C(18) 1.809(9) no
P(2) C(31) 1.806(10) no
P(2) C(37) 1.818(9) no
P(3) C(59) 1.822(9) no
P(3) C(61) 1.821(9) no
P(3) C(67) 1.815(9) no
P(4) C(60) 1.812(9) no
P(4) C(73) 1.817(9) no
P(4) C(79) 1.823(9) no
O(1) B(1) 1.342(12) yes
O(2) B(2) 1.327(12) yes
O(3) B(1) 1.369(12) yes
O(3) B(2) 1.396(12) yes
O(4) C(7) 1.208(12) no
O(5) C(15) 1.202(14) no
O(6) B(3) 1.332(11) yes
O(7) B(4) 1.295(11) yes
O(8) B(3) 1.375(13) yes
O(8) B(4) 1.411(11) yes
O(9) C(49) 1.206(16) no
O(10) C(57) 1.228(12) no
C(1) C(2) 1.362(13) no
C(1) C(6) 1.410(14) no
C(1) B(1) 1.600(14) no
C(2) C(3) 1.399(15) no
C(3) C(4) 1.392(15) no
C(4) C(5) 1.391(14) no
C(4) C(7) 1.497(15) no
C(5) C(6) 1.371(15) no
C(7) C(8) 1.503(16) no
C(9) C(10) 1.403(14) no
C(9) C(14) 1.405(13) no
C(9) B(2) 1.563(14) no
C(10) C(11) 1.385(14) no
C(11) C(12) 1.393(14) no
C(12) C(13) 1.395(16) no
C(12) C(15) 1.502(15) no
C(13) C(14) 1.375(15) no
C(15) C(16) 1.496(17) no
C(17) C(18) 1.536(13) no
C(19) C(20) 1.391(13) no
C(19) C(24) 1.424(13) no
C(20) C(21) 1.379(13) no
C(21) C(22) 1.377(15) no
C(22) C(23) 1.366(16) no
C(23) C(24) 1.394(14) no
C(25) C(26) 1.395(15) no
C(25) C(30) 1.397(15) no
C(26) C(27) 1.372(16) no
C(27) C(28) 1.349(16) no
C(28) C(29) 1.354(16) no
C(29) C(30) 1.389(16) no
C(31) C(32) 1.403(15) no
C(31) C(36) 1.384(15) no
C(32) C(33) 1.379(18) no
C(33) C(34) 1.405(19) no
C(34) C(35) 1.330(18) no
C(35) C(36) 1.402(17) no
C(37) C(38) 1.412(13) no
C(37) C(42) 1.383(13) no
C(38) C(39) 1.371(13) no
C(39) C(40) 1.366(14) no
C(40) C(41) 1.388(15) no
C(41) C(42) 1.402(14) no
C(43) C(44) 1.372(14) no
C(43) C(48) 1.417(13) no
C(43) B(3) 1.613(14) no
C(44) C(45) 1.405(13) no
C(45) C(46) 1.411(14) no
C(46) C(47) 1.377(14) no
C(46) C(49) 1.501(15) no
C(47) C(48) 1.384(14) no
C(49) C(50) 1.500(18) no
C(51) C(52) 1.420(12) no
C(51) C(56) 1.392(13) no
C(51) B(4) 1.596(14) no
C(52) C(53) 1.394(13) no
C(53) C(54) 1.397(13) no
C(54) C(55) 1.384(14) no
C(54) C(57) 1.490(14) no
C(55) C(56) 1.398(13) no
C(57) C(58) 1.494(16) no
C(59) C(60) 1.523(13) no
C(61) C(62) 1.376(13) no
C(61) C(66) 1.387(12) no
C(62) C(63) 1.392(14) no
C(63) C(64) 1.371(15) no
C(64) C(65) 1.360(15) no
C(65) C(66) 1.409(14) no
C(67) C(68) 1.378(13) no
C(67) C(72) 1.385(13) no
C(68) C(69) 1.374(14) no
C(69) C(70) 1.379(16) no
C(70) C(71) 1.402(15) no
C(71) C(72) 1.378(14) no
C(73) C(74) 1.382(13) no
C(73) C(78) 1.406(14) no
C(74) C(75) 1.405(14) no
C(75) C(76) 1.376(17) no
C(76) C(77) 1.374(15) no
C(77) C(78) 1.388(14) no
C(79) C(80) 1.396(15) no
C(79) C(84) 1.387(15) no
C(80) C(81) 1.410(15) no
C(81) C(82) 1.396(18) no
C(82) C(83) 1.375(16) no
C(83) C(84) 1.392(15) no
C(2) H(1) 0.950 no
C(3) H(2) 0.950 no
C(5) H(3) 0.950 no
C(6) H(4) 0.950 no
C(8) H(5) 0.950 no
C(8) H(6) 0.950 no
C(8) H(7) 0.950 no
C(10) H(8) 0.950 no
C(11) H(9) 0.950 no
C(13) H(10) 0.950 no
C(14) H(11) 0.950 no
C(16) H(12) 0.950 no
C(16) H(13) 0.950 no
C(16) H(14) 0.950 no
C(17) H(15) 0.950 no
C(17) H(16) 0.950 no
C(18) H(17) 0.950 no
C(18) H(18) 0.950 no
C(20) H(19) 0.950 no
C(21) H(20) 0.950 no
C(22) H(21) 0.950 no
C(23) H(22) 0.950 no
C(24) H(23) 0.950 no
C(26) H(24) 0.950 no
C(27) H(25) 0.950 no
C(28) H(26) 0.950 no
C(29) H(27) 0.950 no
C(30) H(28) 0.950 no
C(32) H(29) 0.950 no
C(33) H(30) 0.950 no
C(34) H(31) 0.950 no
C(35) H(32) 0.950 no
C(36) H(33) 0.950 no
C(38) H(34) 0.950 no
C(39) H(35) 0.950 no
C(40) H(36) 0.950 no
C(41) H(37) 0.950 no
C(42) H(38) 0.950 no
C(44) H(39) 0.950 no
C(45) H(40) 0.950 no
C(47) H(41) 0.950 no
C(48) H(42) 0.950 no
C(50) H(43) 0.950 no
C(50) H(44) 0.950 no
C(50) H(45) 0.950 no
C(52) H(46) 0.950 no
C(53) H(47) 0.950 no
C(55) H(48) 0.950 no
C(56) H(49) 0.950 no
C(58) H(50) 0.950 no
C(58) H(51) 0.950 no
C(58) H(52) 0.950 no
C(59) H(53) 0.950 no
C(59) H(54) 0.950 no
C(60) H(55) 0.950 no
C(60) H(56) 0.950 no
C(62) H(57) 0.950 no
C(63) H(58) 0.950 no
C(64) H(59) 0.950 no
C(65) H(60) 0.950 no
C(66) H(61) 0.950 no
C(68) H(62) 0.950 no
C(69) H(63) 0.950 no
C(70) H(64) 0.950 no
C(71) H(65) 0.950 no
C(72) H(66) 0.950 no
C(74) H(67) 0.950 no
C(75) H(68) 0.950 no
C(76) H(69) 0.950 no
C(77) H(70) 0.950 no
C(78) H(71) 0.950 no
C(80) H(72) 0.950 no
C(81) H(73) 0.950 no
C(82) H(74) 0.950 no
C(83) H(75) 0.950 no
C(84) H(76) 0.950 no
